data_1548509
loop_
_publ_author_name
'Cao, Jia-Qing'
'Tian, Hai-Yan'
'Li, Man-Mei'
'Zhang, Wei'
'Wang, Ying'
'Wang, Lei'
'Ye, Wen-Cai'

_publ_section_title
;
 Rearranged Phloroglucinol-Monoterpenoid Adducts from Callistemon rigidus
;
_journal_name_full 'Journal of Natural Products'
_journal_paper_doi 10.1021/acs.jnatprod.7b00606
_journal_year 2017
_chemical_absolute_configuration ad
_chemical_formula_sum 'C22 H30 O4'
_chemical_formula_weight 358.46
_space_group_crystal_system monoclinic
_space_group_IT_number 4
_space_group_name_Hall 'P 2yb'
_space_group_name_H-M_alt 'P 1 21 1'
_symmetry_space_group_name_Hall 'P 2yb'
_symmetry_space_group_name_H-M 'P 1 21 1'
_atom_sites_solution_hydrogens geom
_audit_creation_method SHELXL-2016/4
_cell_angle_alpha 90
_cell_angle_beta 93.9120(10)
_cell_angle_gamma 90
_cell_formula_units_Z 2
_cell_length_a 5.34770(10)
_cell_length_b 14.5931(2)
_cell_length_c 12.6564(2)
_cell_measurement_reflns_used 12526
_cell_measurement_temperature 293(2)
_cell_measurement_theta_max 73.6250
_cell_measurement_theta_min 4.6350
_cell_volume 985.40(3)
_computing_cell_refinement 'CrysAlisPro 1.171.38.43f (Rigaku OD, 2015)'
_computing_data_collection 'CrysAlisPro 1.171.38.43f (Rigaku OD, 2015)'
_computing_data_reduction 'CrysAlisPro 1.171.38.43f (Rigaku OD, 2015)'
_computing_structure_refinement 'SHELXL-2016/4 (Sheldrick, 2016)'
_computing_structure_solution 'SHELXL-2016/4 (Sheldrick, 2016)'
_diffrn_ambient_temperature 293(2)
_diffrn_measured_fraction_theta_full 1.000
_diffrn_measured_fraction_theta_max 0.994
_diffrn_measurement_device_type 'multiwire proportional'
_diffrn_radiation_type CuK\a
_diffrn_radiation_wavelength 1.54178
_diffrn_reflns_av_R_equivalents 0.0325
_diffrn_reflns_av_unetI/netI 0.0206
_diffrn_reflns_Laue_measured_fraction_full 1.000
_diffrn_reflns_Laue_measured_fraction_max 0.994
_diffrn_reflns_limit_h_max 6
_diffrn_reflns_limit_h_min -6
_diffrn_reflns_limit_k_max 17
_diffrn_reflns_limit_k_min -17
_diffrn_reflns_limit_l_max 15
_diffrn_reflns_limit_l_min -14
_diffrn_reflns_number 14887
_diffrn_reflns_point_group_measured_fraction_full 0.996
_diffrn_reflns_point_group_measured_fraction_max 0.977
_diffrn_reflns_theta_full 67.679
_diffrn_reflns_theta_max 73.847
_diffrn_reflns_theta_min 3.500
_exptl_absorpt_coefficient_mu 0.652
_exptl_absorpt_correction_T_max 1.00000
_exptl_absorpt_correction_T_min 0.65628
_exptl_absorpt_correction_type multi-scan
_exptl_crystal_colour colorless
_exptl_crystal_density_diffrn 1.208
_exptl_crystal_description blocks
_exptl_crystal_F_000 388
_exptl_crystal_size_max 0.30
_exptl_crystal_size_mid 0.25
_exptl_crystal_size_min 0.21
_refine_diff_density_max 0.213
_refine_diff_density_min -0.144
_refine_diff_density_rms 0.032
_refine_ls_abs_structure_details
;
 Flack x determined using 1788 quotients [(I+)-(I-)]/[(I+)+(I-)]
 (Parsons, Flack and Wagner, Acta Cryst. B69 (2013) 249-259).
;
_refine_ls_abs_structure_Flack -0.02(5)
_refine_ls_extinction_coef 0.0047(7)
_refine_ls_extinction_expression Fc^*^=kFc[1+0.001xFc^2^\l^3^/sin(2\q)]^-1/4^
_refine_ls_extinction_method 'SHELXL-2016/4 (Sheldrick 2016)'
_refine_ls_goodness_of_fit_ref 1.046
_refine_ls_hydrogen_treatment constr
_refine_ls_matrix_type full
_refine_ls_number_parameters 243
_refine_ls_number_reflns 3896
_refine_ls_number_restraints 1
_refine_ls_restrained_S_all 1.046
_refine_ls_R_factor_all 0.0288
_refine_ls_R_factor_gt 0.0287
_refine_ls_shift/su_max 0.000
_refine_ls_shift/su_mean 0.000
_refine_ls_structure_factor_coef Fsqd
_refine_ls_weighting_details 'w=1/[\s^2^(Fo^2^)+(0.0446P)^2^+0.1429P] where P=(Fo^2^+2Fc^2^)/3'
_refine_ls_weighting_scheme calc
_refine_ls_wR_factor_gt 0.0760
_refine_ls_wR_factor_ref 0.0762
_reflns_Friedel_coverage 0.888
_reflns_Friedel_fraction_full 0.992
_reflns_Friedel_fraction_max 0.958
_reflns_number_gt 3868
_reflns_number_total 3896
_reflns_threshold_expression 'I > 2\s(I)'
_cod_data_source_file np7b00606_si_005.cif
_cod_data_source_block bb-12
_cod_database_code 1548509
_shelx_shelxl_version_number 2016/4
_shelx_space_group_comment
;
The symmetry employed for this shelxl refinement is uniquely defined
by the following loop, which should always be used as a source of
symmetry information in preference to the above space-group names.
They are only intended as comments.
;

loop_
_space_group_symop_operation_xyz
'x, y, z'
'-x, y+1/2, -z'

loop_
_atom_site_label
_atom_site_type_symbol
_atom_site_fract_x
_atom_site_fract_y
_atom_site_fract_z
_atom_site_U_iso_or_equiv
_atom_site_adp_type
_atom_site_occupancy
_atom_site_site_symmetry_order
_atom_site_calc_flag
_atom_site_refinement_flags_posn
_atom_site_refinement_flags_adp
O1 O 0.6326(2) 0.36283(9) -0.02871(10) 0.0256(3) Uani 1 1 d . .
H1 H 0.521321 0.329445 -0.009191 0.038 Uiso 1 1 calc R U
O2 O 0.3078(2) 0.30340(9) 0.08888(10) 0.0265(3) Uani 1 1 d . .
O3 O 1.0779(2) 0.63483(9) 0.07020(9) 0.0216(3) Uani 1 1 d . .
O5 O 0.4933(2) 0.53097(8) 0.29301(9) 0.0187(3) Uani 1 1 d . .
C1 C 0.9103(3) 0.56780(12) 0.08674(13) 0.0179(3) Uani 1 1 d . .
C2 C 0.8598(3) 0.49373(12) 0.01946(13) 0.0207(4) Uani 1 1 d . .
H2 H 0.947916 0.486662 -0.040871 0.025 Uiso 1 1 calc R U
C3 C 0.6776(3) 0.43034(12) 0.04251(13) 0.0201(4) Uani 1 1 d . .
C4 C 0.5416(3) 0.43542(12) 0.13589(13) 0.0184(3) Uani 1 1 d . .
C6 C 0.4635(3) 0.66830(13) 0.39977(13) 0.0199(3) Uani 1 1 d . .
H6 H 0.371806 0.642884 0.452310 0.024 Uiso 1 1 calc R U
C7 C 0.4299(3) 0.75633(13) 0.37714(14) 0.0209(4) Uani 1 1 d . .
H7 H 0.328171 0.790239 0.419300 0.025 Uiso 1 1 calc R U
C8 C 0.5459(3) 0.80508(12) 0.28737(13) 0.0195(3) Uani 1 1 d . .
H8 H 0.414998 0.843655 0.252436 0.023 Uiso 1 1 calc R U
C9 C 0.6173(3) 0.73327(12) 0.20611(13) 0.0189(3) Uani 1 1 d . .
H9A H 0.465469 0.708591 0.170634 0.023 Uiso 1 1 calc R U
H9B H 0.712004 0.762907 0.153046 0.023 Uiso 1 1 calc R U
C1' C 0.3550(3) 0.36467(12) 0.15520(13) 0.0201(3) Uani 1 1 d . .
C2' C 0.2165(3) 0.36641(12) 0.25505(13) 0.0204(3) Uani 1 1 d . .
H2'1 H 0.107988 0.419726 0.253088 0.024 Uiso 1 1 calc R U
H2'2 H 0.337611 0.373408 0.315139 0.024 Uiso 1 1 calc R U
C3' C 0.0573(3) 0.28084(12) 0.27262(14) 0.0221(4) Uani 1 1 d . .
H3' H -0.056099 0.271239 0.209445 0.027 Uiso 1 1 calc R U
C4' C 0.2177(4) 0.19482(13) 0.29104(17) 0.0302(4) Uani 1 1 d . .
H4'1 H 0.327673 0.202678 0.353543 0.045 Uiso 1 1 calc R U
H4'2 H 0.315182 0.184842 0.231152 0.045 Uiso 1 1 calc R U
H4'3 H 0.110798 0.142928 0.299985 0.045 Uiso 1 1 calc R U
C5' C -0.1003(4) 0.29682(15) 0.36698(16) 0.0295(4) Uani 1 1 d . .
H5'1 H -0.202327 0.243872 0.377338 0.044 Uiso 1 1 calc R U
H5'2 H -0.205913 0.349311 0.353576 0.044 Uiso 1 1 calc R U
H5'3 H 0.008210 0.307314 0.429392 0.044 Uiso 1 1 calc R U
C6' C 0.8282(3) 0.56329(13) 0.42637(14) 0.0211(3) Uani 1 1 d . .
H6'1 H 0.740095 0.526080 0.474161 0.032 Uiso 1 1 calc R U
H6'2 H 0.919410 0.610333 0.465497 0.032 Uiso 1 1 calc R U
H6'3 H 0.943018 0.525777 0.390428 0.032 Uiso 1 1 calc R U
C7' C 0.7617(3) 0.86946(13) 0.32724(13) 0.0216(4) Uani 1 1 d . .
H7' H 0.892308 0.832480 0.364875 0.026 Uiso 1 1 calc R U
C8' C 0.6682(4) 0.94064(14) 0.40455(16) 0.0291(4) Uani 1 1 d . .
H8'1 H 0.802039 0.981995 0.425607 0.044 Uiso 1 1 calc R U
H8'2 H 0.612720 0.910060 0.465907 0.044 Uiso 1 1 calc R U
H8'3 H 0.531253 0.974413 0.370515 0.044 Uiso 1 1 calc R U
C9' C 0.8773(4) 0.91872(14) 0.23584(16) 0.0302(4) Uani 1 1 d . .
H9'1 H 0.748406 0.950508 0.193941 0.045 Uiso 1 1 calc R U
H9'2 H 0.955844 0.874699 0.192486 0.045 Uiso 1 1 calc R U
H9'3 H 1.000228 0.961889 0.263662 0.045 Uiso 1 1 calc R U
C10' C 1.2081(3) 0.62968(14) -0.02503(14) 0.0252(4) Uani 1 1 d . .
H10A H 1.301689 0.573570 -0.025516 0.038 Uiso 1 1 calc R U
H10B H 1.320543 0.680742 -0.027977 0.038 Uiso 1 1 calc R U
H10C H 1.089064 0.631277 -0.085323 0.038 Uiso 1 1 calc R U
C4A C 0.6044(3) 0.51156(12) 0.20135(13) 0.0174(3) Uani 1 1 d . .
C5A C 0.6413(3) 0.60715(11) 0.34553(13) 0.0171(3) Uani 1 1 d . .
C9A C 0.7728(3) 0.65436(12) 0.25573(13) 0.0171(3) Uani 1 1 d . .
H9A1 H 0.941889 0.674661 0.279806 0.021 Uiso 1 1 calc R U
C9B C 0.7810(3) 0.57616(12) 0.17855(13) 0.0177(3) Uani 1 1 d . .

loop_
_atom_site_aniso_label
_atom_site_aniso_U_11
_atom_site_aniso_U_22
_atom_site_aniso_U_33
_atom_site_aniso_U_23
_atom_site_aniso_U_13
_atom_site_aniso_U_12
O1 0.0339(7) 0.0218(6) 0.0215(6) -0.0067(5) 0.0051(5) -0.0051(5)
O2 0.0324(7) 0.0230(7) 0.0242(6) -0.0051(5) 0.0027(5) -0.0062(5)
O3 0.0249(6) 0.0227(6) 0.0179(6) -0.0020(5) 0.0065(5) -0.0048(5)
O5 0.0204(6) 0.0198(6) 0.0160(6) -0.0039(4) 0.0023(4) -0.0051(4)
C1 0.0190(7) 0.0183(8) 0.0164(8) 0.0016(6) 0.0009(6) 0.0003(6)
C2 0.0236(8) 0.0228(9) 0.0159(8) -0.0002(7) 0.0040(6) 0.0021(7)
C3 0.0248(8) 0.0193(8) 0.0161(8) -0.0015(6) -0.0001(6) 0.0023(7)
C4 0.0206(7) 0.0179(8) 0.0164(8) -0.0002(6) 0.0002(6) 0.0000(7)
C6 0.0172(7) 0.0254(9) 0.0175(8) -0.0033(7) 0.0037(6) -0.0048(7)
C7 0.0168(7) 0.0258(9) 0.0205(8) -0.0055(7) 0.0032(6) -0.0001(6)
C8 0.0193(7) 0.0201(8) 0.0188(8) -0.0012(7) -0.0012(6) 0.0028(7)
C9 0.0216(7) 0.0194(8) 0.0154(8) 0.0000(6) -0.0005(6) -0.0002(6)
C1' 0.0217(8) 0.0181(8) 0.0202(8) 0.0004(7) -0.0014(6) 0.0002(7)
C2' 0.0208(8) 0.0201(8) 0.0202(8) -0.0012(7) 0.0001(6) -0.0017(7)
C3' 0.0224(8) 0.0214(9) 0.0222(9) 0.0009(7) -0.0013(7) -0.0049(7)
C4' 0.0336(10) 0.0223(10) 0.0346(10) 0.0042(8) 0.0021(8) -0.0019(8)
C5' 0.0276(9) 0.0329(10) 0.0284(10) 0.0014(8) 0.0049(8) -0.0085(8)
C6' 0.0233(8) 0.0223(8) 0.0176(8) 0.0006(7) 0.0008(6) -0.0015(7)
C7' 0.0217(8) 0.0211(8) 0.0219(8) -0.0034(7) 0.0001(6) 0.0000(7)
C8' 0.0314(9) 0.0273(10) 0.0285(10) -0.0093(8) 0.0013(8) 0.0005(8)
C9' 0.0328(10) 0.0267(10) 0.0314(10) -0.0021(8) 0.0050(8) -0.0052(8)
C10' 0.0296(9) 0.0296(10) 0.0172(8) -0.0002(7) 0.0079(7) -0.0057(8)
C4A 0.0186(7) 0.0184(8) 0.0151(8) 0.0005(6) -0.0001(6) 0.0013(6)
C5A 0.0190(7) 0.0171(8) 0.0153(8) -0.0021(6) 0.0012(6) -0.0036(6)
C9A 0.0178(7) 0.0188(8) 0.0148(7) -0.0008(6) 0.0016(6) -0.0018(6)
C9B 0.0198(7) 0.0175(8) 0.0156(8) -0.0006(6) -0.0003(6) -0.0004(6)

loop_
_atom_type_symbol
_atom_type_description
_atom_type_scat_dispersion_real
_atom_type_scat_dispersion_imag
_atom_type_scat_source
C C 0.0181 0.0091 'International Tables Vol C Tables 4.2.6.8 and 6.1.1.4'
H H 0.0000 0.0000 'International Tables Vol C Tables 4.2.6.8 and 6.1.1.4'
O O 0.0492 0.0322 'International Tables Vol C Tables 4.2.6.8 and 6.1.1.4'

loop_
_geom_angle_atom_site_label_1
_geom_angle_atom_site_label_2
_geom_angle_atom_site_label_3
_geom_angle
C1 O3 C10' 117.18(13)
C4A O5 C5A 106.49(12)
O3 C1 C2 124.78(15)
O3 C1 C9B 115.87(15)
C2 C1 C9B 119.35(15)
C3 C2 C1 119.92(15)
O1 C3 C2 116.28(15)
O1 C3 C4 120.88(16)
C2 C3 C4 122.83(15)
C4A C4 C3 114.27(15)
C4A C4 C1' 126.35(15)
C3 C4 C1' 119.37(15)
C7 C6 C5A 123.87(16)
C6 C7 C8 124.23(16)
C7 C8 C9 108.45(14)
C7 C8 C7' 112.14(13)
C9 C8 C7' 114.80(14)
C9A C9 C8 113.07(13)
O2 C1' C4 120.22(16)
O2 C1' C2' 119.39(15)
C4 C1' C2' 120.39(15)
C1' C2' C3' 114.60(14)
C5' C3' C4' 109.88(16)
C5' C3' C2' 109.29(15)
C4' C3' C2' 112.26(15)
C9' C7' C8' 109.31(16)
C9' C7' C8 111.74(14)
C8' C7' C8 110.55(14)
O5 C4A C9B 112.27(15)
O5 C4A C4 124.07(15)
C9B C4A C4 123.64(15)
O5 C5A C6 108.23(13)
O5 C5A C6' 106.84(13)
C6 C5A C6' 110.45(14)
O5 C5A C9A 105.03(12)
C6 C5A C9A 113.98(14)
C6' C5A C9A 111.85(14)
C9B C9A C9 110.08(13)
C9B C9A C5A 100.07(13)
C9 C9A C5A 112.14(13)
C4A C9B C1 119.95(16)
C4A C9B C9A 109.40(14)
C1 C9B C9A 130.08(16)

loop_
_geom_bond_atom_site_label_1
_geom_bond_atom_site_label_2
_geom_bond_distance
O1 C3 1.346(2)
O2 C1' 1.240(2)
O3 C1 1.352(2)
O3 C10' 1.434(2)
O5 C4A 1.369(2)
O5 C5A 1.4939(19)
C1 C2 1.391(2)
C1 C9B 1.398(2)
C2 C3 1.389(2)
C3 C4 1.431(2)
C4 C4A 1.413(2)
C4 C1' 1.468(2)
C6 C7 1.326(3)
C6 C5A 1.503(2)
C7 C8 1.509(2)
C8 C9 1.535(2)
C8 C7' 1.546(2)
C9 C9A 1.530(2)
C1' C2' 1.508(2)
C2' C3' 1.536(2)
C3' C5' 1.526(3)
C3' C4' 1.529(3)
C6' C5A 1.522(2)
C7' C9' 1.528(3)
C7' C8' 1.534(2)
C4A C9B 1.379(2)
C5A C9A 1.540(2)
C9A C9B 1.505(2)
